data_4332694
loop_
_publ_author_name
'Han, Hua'
'Elsmaili, Mona'
'Johnson, Samuel A.'

_publ_section_title
;
 Diligating Tripodal Amido-Phosphine Ligands:&#x00A0; the Effect of a
 Proximal Antipodal Early Transition Metal on Phosphine Donor Ability in a
 Building Block for Heterometallic Complexes
;
_journal_issue 18
_journal_name_full 'Inorganic Chemistry'
_journal_page_first 7435
_journal_page_last 7445
_journal_paper_doi 10.1021/ic060692d
_journal_volume 45
_journal_year 2006
_chemical_formula_sum 'C65 H90 N8 Ni O2 P2 Ti2'
_chemical_formula_weight 1231.90
_chemical_name_systematic
;
 ?
;
_space_group_IT_number 2
_symmetry_cell_setting triclinic
_symmetry_space_group_name_Hall '-P 1'
_symmetry_space_group_name_H-M 'P -1'
_atom_sites_solution_hydrogens geom
_atom_sites_solution_primary direct
_atom_sites_solution_secondary difmap
_audit_creation_method SHELXL-97
_cell_angle_alpha 111.303(2)
_cell_angle_beta 109.839(2)
_cell_angle_gamma 95.691(2)
_cell_formula_units_Z 2
_cell_length_a 15.417(3)
_cell_length_b 15.812(3)
_cell_length_c 16.336(3)
_cell_measurement_temperature 173(2)
_cell_volume 3375.7(11)
_computing_structure_refinement 'SHELXL-97 (Sheldrick, 1997)'
_diffrn_ambient_temperature 173(2)
_diffrn_measured_fraction_theta_full 0.997
_diffrn_measured_fraction_theta_max 0.997
_diffrn_radiation_monochromator graphite
_diffrn_radiation_source 'fine-focus sealed tube'
_diffrn_radiation_type MoK\a
_diffrn_radiation_wavelength 0.71073
_diffrn_reflns_av_R_equivalents 0.0686
_diffrn_reflns_av_sigmaI/netI 0.0932
_diffrn_reflns_limit_h_max 18
_diffrn_reflns_limit_h_min -18
_diffrn_reflns_limit_k_max 18
_diffrn_reflns_limit_k_min -18
_diffrn_reflns_limit_l_max 19
_diffrn_reflns_limit_l_min -19
_diffrn_reflns_number 32235
_diffrn_reflns_theta_full 25.00
_diffrn_reflns_theta_max 25.00
_diffrn_reflns_theta_min 2.28
_exptl_absorpt_coefficient_mu 0.601
_exptl_absorpt_correction_T_max 0.9706
_exptl_absorpt_correction_T_min 0.8404
_exptl_absorpt_correction_type multi-scan
_exptl_absorpt_process_details 'SADABS, BRUKER 2001'
_exptl_crystal_colour red
_exptl_crystal_density_diffrn 1.212
_exptl_crystal_density_method 'not measured'
_exptl_crystal_description plate
_exptl_crystal_F_000 1308
_exptl_crystal_size_max 0.30
_exptl_crystal_size_mid 0.20
_exptl_crystal_size_min 0.05
_refine_diff_density_max 0.707
_refine_diff_density_min -0.380
_refine_diff_density_rms 0.081
_refine_ls_extinction_method none
_refine_ls_goodness_of_fit_ref 1.023
_refine_ls_hydrogen_treatment constr
_refine_ls_matrix_type full
_refine_ls_number_parameters 695
_refine_ls_number_reflns 11867
_refine_ls_number_restraints 0
_refine_ls_restrained_S_all 1.023
_refine_ls_R_factor_all 0.1094
_refine_ls_R_factor_gt 0.0668
_refine_ls_shift/su_max 0.001
_refine_ls_shift/su_mean 0.000
_refine_ls_structure_factor_coef Fsqd
_refine_ls_weighting_details 'calc w=1/[\s^2^(Fo^2^)+(0.0836P)^2^+0.0000P] where P=(Fo^2^+2Fc^2^)/3'
_refine_ls_weighting_scheme calc
_refine_ls_wR_factor_gt 0.1506
_refine_ls_wR_factor_ref 0.1714
_reflns_number_gt 7705
_reflns_number_total 11867
_reflns_threshold_expression >2sigma(I)
_cod_data_source_file ic060692dsup4.cif
_cod_data_source_block co3nipnu
_cod_original_cell_volume 3375.6(11)
_cod_original_sg_symbol_H-M P-1
_cod_database_code 4332694

loop_
_symmetry_equiv_pos_as_xyz
'x, y, z'
'-x, -y, -z'

loop_
_atom_site_label
_atom_site_type_symbol
_atom_site_fract_x
_atom_site_fract_y
_atom_site_fract_z
_atom_site_U_iso_or_equiv
_atom_site_adp_type
_atom_site_occupancy
_atom_site_symmetry_multiplicity
_atom_site_calc_flag
_atom_site_refinement_flags
_atom_site_disorder_assembly
_atom_site_disorder_group
C1 C 0.4221(3) 0.5848(3) 1.4841(3) 0.0376(11) Uani 1 1 d . . .
H1A H 0.3767 0.6010 1.5144 0.045 Uiso 1 1 calc R . .
H1B H 0.4317 0.5232 1.4822 0.045 Uiso 1 1 calc R . .
C2 C 0.3988(3) 0.6940(3) 1.3738(3) 0.0354(11) Uani 1 1 d . . .
H2A H 0.3613 0.6967 1.3126 0.043 Uiso 1 1 calc R . .
H2B H 0.3795 0.7345 1.4234 0.043 Uiso 1 1 calc R . .
C3 C 0.4471(3) 0.5156(3) 1.3081(3) 0.0343(11) Uani 1 1 d . . .
H3A H 0.4263 0.4471 1.2871 0.041 Uiso 1 1 calc R . .
H3B H 0.4395 0.5260 1.2502 0.041 Uiso 1 1 calc R . .
C4 C 0.5236(4) 0.7202(3) 1.6363(4) 0.0413(12) Uani 1 1 d . . .
C5 C 0.4475(4) 0.7537(3) 1.6528(4) 0.0563(15) Uani 1 1 d . . .
H5 H 0.3859 0.7302 1.6018 0.068 Uiso 1 1 calc R . .
C6 C 0.4601(7) 0.8194(4) 1.7404(6) 0.080(2) Uani 1 1 d . . .
C7 C 0.5469(7) 0.8525(4) 1.8120(6) 0.082(2) Uani 1 1 d . . .
H7 H 0.5549 0.8981 1.8729 0.099 Uiso 1 1 calc R . .
C8 C 0.6266(6) 0.8228(4) 1.8012(4) 0.074(2) Uani 1 1 d . . .
C9 C 0.6125(4) 0.7525(3) 1.7108(4) 0.0513(14) Uani 1 1 d . . .
H9 H 0.6639 0.7278 1.7017 0.062 Uiso 1 1 calc R . .
C10 C 0.3772(6) 0.8553(5) 1.7577(6) 0.120(3) Uani 1 1 d . . .
H10A H 0.3221 0.8334 1.6962 0.180 Uiso 1 1 calc R . .
H10B H 0.3956 0.9241 1.7886 0.180 Uiso 1 1 calc R . .
H10C H 0.3604 0.8316 1.7996 0.180 Uiso 1 1 calc R . .
C11 C 0.7250(6) 0.8570(5) 1.8781(5) 0.117(3) Uani 1 1 d . . .
H11A H 0.7453 0.8043 1.8900 0.175 Uiso 1 1 calc R . .
H11B H 0.7257 0.9044 1.9372 0.175 Uiso 1 1 calc R . .
H11C H 0.7687 0.8848 1.8575 0.175 Uiso 1 1 calc R . .
C12 C 0.5224(3) 0.8133(3) 1.3871(3) 0.0352(11) Uani 1 1 d . . .
C13 C 0.4610(4) 0.8725(3) 1.3784(3) 0.0440(12) Uani 1 1 d . . .
H13 H 0.4002 0.8566 1.3789 0.053 Uiso 1 1 calc R . .
C14 C 0.4876(4) 0.9539(3) 1.3691(4) 0.0489(13) Uani 1 1 d . . .
C15 C 0.5745(4) 0.9756(4) 1.3671(4) 0.0534(15) Uani 1 1 d . . .
H15 H 0.5933 1.0318 1.3617 0.064 Uiso 1 1 calc R . .
C16 C 0.6362(4) 0.9177(4) 1.3727(4) 0.0476(13) Uani 1 1 d . . .
C17 C 0.6089(3) 0.8365(3) 1.3813(3) 0.0424(12) Uani 1 1 d . . .
H17 H 0.6501 0.7957 1.3833 0.051 Uiso 1 1 calc R . .
C18 C 0.4219(4) 1.0191(4) 1.3645(4) 0.0618(16) Uani 1 1 d . . .
H18A H 0.3595 0.9839 1.3117 0.093 Uiso 1 1 calc R . .
H18B H 0.4494 1.0704 1.3535 0.093 Uiso 1 1 calc R . .
H18C H 0.4143 1.0450 1.4253 0.093 Uiso 1 1 calc R . .
C19 C 0.7307(4) 0.9395(4) 1.3661(5) 0.0710(18) Uani 1 1 d . . .
H19A H 0.7822 0.9423 1.4230 0.106 Uiso 1 1 calc R . .
H19B H 0.7407 1.0001 1.3626 0.106 Uiso 1 1 calc R . .
H19C H 0.7304 0.8902 1.3083 0.106 Uiso 1 1 calc R . .
C20 C 0.6069(3) 0.4918(3) 1.3432(3) 0.0296(10) Uani 1 1 d . . .
C21 C 0.5816(3) 0.4265(3) 1.2503(3) 0.0357(11) Uiso 1 1 d . . .
H21 H 0.5201 0.4163 1.2031 0.043 Uiso 1 1 calc R . .
C22 C 0.6433(3) 0.3753(3) 1.2235(4) 0.0399(12) Uani 1 1 d . . .
C23 C 0.7319(4) 0.3898(4) 1.2927(4) 0.0465(13) Uani 1 1 d . . .
H23 H 0.7747 0.3553 1.2751 0.056 Uiso 1 1 calc R . .
C24 C 0.7599(3) 0.4533(3) 1.3870(4) 0.0391(12) Uani 1 1 d . . .
C25 C 0.6971(3) 0.5028(3) 1.4116(3) 0.0340(11) Uani 1 1 d . . .
H25 H 0.7153 0.5456 1.4767 0.041 Uiso 1 1 calc R . .
C26 C 0.6133(4) 0.3081(4) 1.1207(4) 0.0665(17) Uani 1 1 d . . .
H26A H 0.5443 0.2809 1.0916 0.100 Uiso 1 1 calc R . .
H26B H 0.6464 0.2580 1.1176 0.100 Uiso 1 1 calc R . .
H26C H 0.6297 0.3416 1.0857 0.100 Uiso 1 1 calc R . .
C27 C 0.8581(4) 0.4698(4) 1.4611(4) 0.0653(17) Uani 1 1 d . . .
H27A H 0.8701 0.5250 1.5201 0.098 Uiso 1 1 calc R . .
H27B H 0.9058 0.4803 1.4364 0.098 Uiso 1 1 calc R . .
H27C H 0.8621 0.4147 1.4752 0.098 Uiso 1 1 calc R . .
C28 C 0.7379(4) 0.8349(4) 1.6111(4) 0.0566(15) Uiso 1 1 d . . .
H28A H 0.6859 0.8451 1.6323 0.085 Uiso 1 1 calc R . .
H28B H 0.7552 0.8850 1.5934 0.085 Uiso 1 1 calc R . .
H28C H 0.7933 0.8354 1.6635 0.085 Uiso 1 1 calc R . .
C29 C 0.7802(4) 0.7294(4) 1.4924(4) 0.0625(16) Uiso 1 1 d . . .
H29A H 0.7527 0.6762 1.4288 0.094 Uiso 1 1 calc R . .
H29B H 0.8318 0.7153 1.5363 0.094 Uiso 1 1 calc R . .
H29C H 0.8056 0.7856 1.4872 0.094 Uiso 1 1 calc R . .
C30 C 0.0644(3) 0.4239(3) 1.0453(3) 0.0351(11) Uani 1 1 d . . .
H30A H 0.0328 0.3795 1.0627 0.042 Uiso 1 1 calc R . .
H30B H 0.0341 0.4770 1.0545 0.042 Uiso 1 1 calc R . .
C31 C 0.2276(3) 0.5698(3) 1.1061(3) 0.0369(11) Uani 1 1 d . . .
H31A H 0.2123 0.6253 1.1462 0.044 Uiso 1 1 calc R . .
H31B H 0.2977 0.5843 1.1271 0.044 Uiso 1 1 calc R . .
C32 C 0.2438(3) 0.3790(3) 1.0703(3) 0.0360(11) Uani 1 1 d . . .
H32A H 0.3090 0.3879 1.1165 0.043 Uiso 1 1 calc R . .
H32B H 0.2059 0.3162 1.0534 0.043 Uiso 1 1 calc R . .
C33 C -0.0177(3) 0.2859(3) 0.8884(4) 0.0404(12) Uani 1 1 d . . .
C34 C -0.0232(4) 0.2213(4) 0.9286(5) 0.0559(15) Uani 1 1 d . . .
H34 H 0.0141 0.2392 0.9948 0.067 Uiso 1 1 calc R . .
C35 C -0.0825(6) 0.1323(4) 0.8720(7) 0.081(2) Uani 1 1 d . . .
C36 C -0.1355(5) 0.1074(4) 0.7769(7) 0.090(3) Uani 1 1 d . . .
H36 H -0.1760 0.0458 0.7381 0.108 Uiso 1 1 calc R . .
C37 C -0.1319(4) 0.1695(5) 0.7351(5) 0.074(2) Uani 1 1 d . . .
C38 C -0.0717(3) 0.2595(4) 0.7933(4) 0.0493(13) Uani 1 1 d . . .
H38 H -0.0682 0.3031 0.7663 0.059 Uiso 1 1 calc R . .
C39 C -0.0854(7) 0.0623(5) 0.9159(7) 0.132(4) Uani 1 1 d . . .
H39A H -0.0324 0.0868 0.9792 0.199 Uiso 1 1 calc R . .
H39B H -0.0798 0.0024 0.8739 0.199 Uiso 1 1 calc R . .
H39C H -0.1459 0.0527 0.9227 0.199 Uiso 1 1 calc R . .
C40 C -0.1871(5) 0.1419(5) 0.6296(5) 0.112(3) Uani 1 1 d . . .
H40A H -0.2192 0.1906 0.6214 0.169 Uiso 1 1 calc R . .
H40B H -0.2347 0.0822 0.6014 0.169 Uiso 1 1 calc R . .
H40C H -0.1432 0.1351 0.5974 0.169 Uiso 1 1 calc R . .
C41 C 0.1899(3) 0.6348(3) 0.9871(3) 0.0319(11) Uani 1 1 d . . .
C42 C 0.2566(3) 0.7208(3) 1.0518(4) 0.0377(11) Uani 1 1 d . . .
H42 H 0.2995 0.7275 1.1128 0.045 Uiso 1 1 calc R . .
C43 C 0.2605(4) 0.7961(3) 1.0277(4) 0.0470(13) Uani 1 1 d . . .
C44 C 0.1979(4) 0.7867(4) 0.9393(4) 0.0500(14) Uani 1 1 d . . .
H44 H 0.2012 0.8386 0.9232 0.060 Uiso 1 1 calc R . .
C45 C 0.1301(4) 0.7025(4) 0.8733(4) 0.0451(13) Uani 1 1 d . . .
C46 C 0.1270(3) 0.6283(3) 0.8990(3) 0.0365(11) Uani 1 1 d . . .
H46 H 0.0804 0.5709 0.8551 0.044 Uiso 1 1 calc R . .
C47 C 0.3350(4) 0.8884(4) 1.0977(5) 0.0735(19) Uani 1 1 d . . .
H47A H 0.3874 0.8770 1.1434 0.110 Uiso 1 1 calc R . .
H47B H 0.3058 0.9324 1.1327 0.110 Uiso 1 1 calc R . .
H47C H 0.3597 0.9152 1.0621 0.110 Uiso 1 1 calc R . .
C48 C 0.0605(4) 0.6928(4) 0.7778(5) 0.0701(18) Uani 1 1 d . . .
H48A H 0.0943 0.7205 0.7488 0.105 Uiso 1 1 calc R . .
H48B H 0.0114 0.7253 0.7872 0.105 Uiso 1 1 calc R . .
H48C H 0.0305 0.6261 0.7351 0.105 Uiso 1 1 calc R . .
C49 C 0.3138(3) 0.3376(3) 0.9504(3) 0.0331(11) Uani 1 1 d . . .
C50 C 0.3261(3) 0.2521(3) 0.9509(3) 0.0431(12) Uani 1 1 d . . .
H50 H 0.2937 0.2237 0.9781 0.052 Uiso 1 1 calc R . .
C51 C 0.3852(4) 0.2079(3) 0.9122(4) 0.0450(13) Uani 1 1 d . . .
C52 C 0.4352(3) 0.2530(4) 0.8760(3) 0.0442(13) Uani 1 1 d . . .
H52 H 0.4769 0.2237 0.8505 0.053 Uiso 1 1 calc R . .
C53 C 0.4257(3) 0.3383(3) 0.8765(3) 0.0387(12) Uani 1 1 d . . .
C54 C 0.3649(3) 0.3807(3) 0.9145(3) 0.0374(11) Uani 1 1 d . . .
H54 H 0.3582 0.4403 0.9160 0.045 Uiso 1 1 calc R . .
C55 C 0.3969(5) 0.1138(4) 0.9109(5) 0.0707(18) Uani 1 1 d . . .
H55A H 0.4133 0.0796 0.8571 0.106 Uiso 1 1 calc R . .
H55B H 0.3370 0.0775 0.9032 0.106 Uiso 1 1 calc R . .
H55C H 0.4479 0.1232 0.9714 0.106 Uiso 1 1 calc R . .
C56 C 0.4810(4) 0.3868(4) 0.8398(4) 0.0540(14) Uani 1 1 d . . .
H56A H 0.4425 0.4217 0.8098 0.081 Uiso 1 1 calc R . .
H56B H 0.4971 0.3402 0.7922 0.081 Uiso 1 1 calc R . .
H56C H 0.5397 0.4304 0.8933 0.081 Uiso 1 1 calc R . .
C57 C 0.1172(4) 0.2829(4) 0.7367(4) 0.0625(16) Uiso 1 1 d . . .
H57A H 0.1009 0.2505 0.7724 0.094 Uiso 1 1 calc R . .
H57B H 0.1722 0.2653 0.7240 0.094 Uiso 1 1 calc R . .
H57C H 0.0627 0.2650 0.6756 0.094 Uiso 1 1 calc R . .
C58 C 0.1732(4) 0.4361(4) 0.7468(4) 0.0597(15) Uiso 1 1 d . . .
H58A H 0.1949 0.5030 0.7904 0.090 Uiso 1 1 calc R . .
H58B H 0.1205 0.4261 0.6871 0.090 Uiso 1 1 calc R . .
H58C H 0.2260 0.4147 0.7322 0.090 Uiso 1 1 calc R . .
C59 C 0.1436(4) 0.5675(4) 1.3185(4) 0.0499(14) Uani 1 1 d . . .
C60 C 0.1967(3) 0.3902(4) 1.2876(4) 0.0520(14) Uani 1 1 d . . .
N1 N 0.5131(3) 0.6548(3) 1.5450(3) 0.0341(9) Uani 1 1 d . . .
N2 N 0.5001(3) 0.7327(2) 1.4011(3) 0.0349(9) Uani 1 1 d . . .
N3 N 0.5489(2) 0.5476(2) 1.3723(3) 0.0318(9) Uani 1 1 d . . .
N4 N 0.7073(3) 0.7455(3) 1.5291(3) 0.0390(10) Uani 1 1 d . . .
N5 N 0.0448(3) 0.3761(3) 0.9430(3) 0.0351(9) Uani 1 1 d . . .
N6 N 0.1843(3) 0.5563(2) 1.0064(3) 0.0335(9) Uani 1 1 d . . .
N7 N 0.2490(3) 0.3814(3) 0.9841(3) 0.0363(9) Uani 1 1 d . . .
N8 N 0.1407(3) 0.3828(3) 0.7924(3) 0.0398(10) Uani 1 1 d . . .
O1 O 0.0951(3) 0.6094(4) 1.3454(3) 0.0923(16) Uani 1 1 d . . .
O2 O 0.1808(3) 0.3213(3) 1.2939(4) 0.0903(16) Uani 1 1 d . . .
P1 P 0.36700(8) 0.57197(8) 1.35911(9) 0.0306(3) Uani 1 1 d . . .
P2 P 0.19016(8) 0.46915(8) 1.12974(9) 0.0315(3) Uani 1 1 d . . .
Ti1 Ti 0.58119(5) 0.67308(6) 1.47004(6) 0.0313(2) Uani 1 1 d . . .
Ti2 Ti 0.14832(6) 0.42532(6) 0.91725(6) 0.0320(2) Uani 1 1 d . . .
Ni1 Ni 0.21633(4) 0.49766(4) 1.27881(4) 0.03150(17) Uani 1 1 d . . .
C61 C 0.0740(14) -0.2270(14) 0.5574(15) 0.136(7) Uiso 0.50 1 d P A 1
C62 C 0.046(2) -0.140(2) 0.589(2) 0.195(10) Uiso 0.50 1 d P A 1
C63 C 0.0955(16) -0.1077(15) 0.6879(18) 0.148(8) Uiso 0.50 1 d P A 1
C64 C 0.069(2) -0.053(3) 0.764(3) 0.243(14) Uiso 0.50 1 d P A 1
C65 C 0.089(2) 0.033(2) 0.765(2) 0.21(4) Uiso 0.50 1 d P A 1
C66 C 0.1158 0.0111 0.8502 0.110(5) Uiso 0.50 1 d P B 2
C67 C 0.0829 0.0229 0.7615 0.31(7) Uiso 0.50 1 d P B 2
C68 C 0.0473 -0.0543 0.6716 0.185(10) Uiso 0.50 1 d P B 2
C69 C 0.0018 -0.0147 0.5957 0.258(16) Uiso 0.50 1 d P B 2
C70 C 0.002(3) -0.064(3) 0.511(3) 0.34(2) Uiso 0.50 1 d P B 2

loop_
_atom_site_aniso_label
_atom_site_aniso_U_11
_atom_site_aniso_U_22
_atom_site_aniso_U_33
_atom_site_aniso_U_23
_atom_site_aniso_U_13
_atom_site_aniso_U_12
C1 0.029(3) 0.047(3) 0.045(3) 0.024(2) 0.019(2) 0.011(2)
C2 0.033(3) 0.036(3) 0.045(3) 0.022(2) 0.019(2) 0.012(2)
C3 0.030(2) 0.033(3) 0.041(3) 0.015(2) 0.017(2) 0.008(2)
C4 0.062(4) 0.033(3) 0.046(3) 0.024(2) 0.034(3) 0.015(3)
C5 0.086(4) 0.038(3) 0.080(4) 0.034(3) 0.060(4) 0.032(3)
C6 0.137(7) 0.041(4) 0.106(6) 0.036(4) 0.092(6) 0.030(4)
C7 0.152(8) 0.039(4) 0.078(6) 0.020(4) 0.082(6) 0.010(5)
C8 0.118(6) 0.039(4) 0.044(4) 0.018(3) 0.019(4) -0.018(4)
C9 0.073(4) 0.039(3) 0.045(4) 0.024(3) 0.023(3) 0.004(3)
C10 0.208(9) 0.067(5) 0.185(9) 0.066(5) 0.167(8) 0.080(6)
C11 0.181(9) 0.066(5) 0.047(4) 0.019(4) 0.007(5) -0.041(5)
C12 0.043(3) 0.031(3) 0.032(3) 0.015(2) 0.015(2) 0.005(2)
C13 0.052(3) 0.036(3) 0.044(3) 0.017(2) 0.019(3) 0.011(2)
C14 0.060(4) 0.036(3) 0.046(3) 0.019(3) 0.015(3) 0.007(3)
C15 0.073(4) 0.033(3) 0.048(4) 0.019(3) 0.019(3) -0.001(3)
C16 0.055(3) 0.045(3) 0.039(3) 0.019(3) 0.019(3) -0.005(3)
C17 0.046(3) 0.049(3) 0.038(3) 0.024(3) 0.019(3) 0.010(2)
C18 0.077(4) 0.042(3) 0.064(4) 0.027(3) 0.021(3) 0.021(3)
C19 0.071(4) 0.073(4) 0.072(4) 0.035(4) 0.034(4) -0.005(3)
C20 0.034(3) 0.028(2) 0.037(3) 0.018(2) 0.021(2) 0.010(2)
C22 0.047(3) 0.042(3) 0.042(3) 0.017(2) 0.030(3) 0.020(2)
C23 0.050(3) 0.055(3) 0.065(4) 0.037(3) 0.040(3) 0.031(3)
C24 0.035(3) 0.051(3) 0.056(4) 0.036(3) 0.028(3) 0.020(2)
C25 0.033(3) 0.040(3) 0.036(3) 0.019(2) 0.018(2) 0.011(2)
C26 0.069(4) 0.070(4) 0.063(4) 0.018(3) 0.038(3) 0.028(3)
C27 0.049(3) 0.101(5) 0.068(4) 0.049(4) 0.031(3) 0.039(3)
C30 0.032(3) 0.044(3) 0.042(3) 0.027(2) 0.020(2) 0.013(2)
C31 0.037(3) 0.042(3) 0.039(3) 0.021(2) 0.018(2) 0.011(2)
C32 0.040(3) 0.039(3) 0.039(3) 0.020(2) 0.024(2) 0.011(2)
C33 0.033(3) 0.035(3) 0.058(4) 0.018(3) 0.027(3) 0.005(2)
C34 0.067(4) 0.041(3) 0.083(4) 0.030(3) 0.051(4) 0.017(3)
C35 0.093(5) 0.044(4) 0.135(7) 0.028(4) 0.090(6) 0.020(4)
C36 0.086(5) 0.035(4) 0.133(7) 0.000(5) 0.070(6) -0.010(3)
C37 0.048(4) 0.065(4) 0.074(5) -0.006(4) 0.027(4) -0.001(3)
C38 0.038(3) 0.050(3) 0.049(4) 0.012(3) 0.015(3) 0.006(3)
C39 0.195(9) 0.061(5) 0.234(11) 0.084(6) 0.165(9) 0.047(5)
C40 0.068(5) 0.105(6) 0.090(6) -0.013(5) 0.015(5) -0.008(4)
C41 0.032(3) 0.036(3) 0.042(3) 0.021(2) 0.024(2) 0.013(2)
C42 0.044(3) 0.033(3) 0.045(3) 0.020(2) 0.024(3) 0.013(2)
C43 0.056(3) 0.039(3) 0.061(4) 0.025(3) 0.035(3) 0.019(3)
C44 0.059(4) 0.044(3) 0.078(4) 0.043(3) 0.042(3) 0.026(3)
C45 0.045(3) 0.063(4) 0.061(4) 0.046(3) 0.034(3) 0.032(3)
C46 0.036(3) 0.041(3) 0.046(3) 0.026(2) 0.024(2) 0.013(2)
C47 0.082(5) 0.036(3) 0.094(5) 0.024(3) 0.034(4) 0.001(3)
C48 0.059(4) 0.097(5) 0.095(5) 0.073(4) 0.038(4) 0.037(3)
C49 0.033(3) 0.034(3) 0.036(3) 0.015(2) 0.017(2) 0.011(2)
C50 0.052(3) 0.042(3) 0.050(3) 0.024(3) 0.032(3) 0.016(2)
C51 0.061(3) 0.043(3) 0.042(3) 0.019(3) 0.029(3) 0.023(3)
C52 0.046(3) 0.054(3) 0.039(3) 0.017(3) 0.025(3) 0.023(3)
C53 0.038(3) 0.046(3) 0.040(3) 0.020(2) 0.021(2) 0.016(2)
C54 0.043(3) 0.037(3) 0.042(3) 0.019(2) 0.025(3) 0.013(2)
C55 0.102(5) 0.058(4) 0.091(5) 0.040(4) 0.065(4) 0.049(4)
C56 0.053(3) 0.065(4) 0.065(4) 0.031(3) 0.043(3) 0.019(3)
C59 0.049(3) 0.080(4) 0.044(3) 0.040(3) 0.026(3) 0.034(3)
C60 0.030(3) 0.063(4) 0.064(4) 0.034(3) 0.014(3) 0.008(3)
N1 0.039(2) 0.040(2) 0.029(2) 0.0177(19) 0.0170(19) 0.0136(18)
N2 0.034(2) 0.033(2) 0.043(2) 0.0182(19) 0.0203(19) 0.0079(17)
N3 0.025(2) 0.038(2) 0.040(2) 0.0200(19) 0.0176(18) 0.0110(17)
N4 0.032(2) 0.038(2) 0.046(3) 0.017(2) 0.017(2) 0.0075(18)
N5 0.033(2) 0.039(2) 0.034(2) 0.0174(19) 0.0133(19) 0.0066(18)
N6 0.038(2) 0.032(2) 0.037(2) 0.0198(18) 0.0184(19) 0.0074(17)
N7 0.041(2) 0.044(2) 0.042(2) 0.025(2) 0.027(2) 0.0170(19)
N8 0.047(2) 0.039(2) 0.042(2) 0.020(2) 0.025(2) 0.0096(19)
O1 0.109(4) 0.136(4) 0.092(4) 0.068(3) 0.072(3) 0.091(3)
O2 0.065(3) 0.082(3) 0.150(5) 0.089(3) 0.032(3) 0.015(2)
P1 0.0281(6) 0.0352(7) 0.0386(7) 0.0218(6) 0.0172(6) 0.0117(5)
P2 0.0312(6) 0.0395(7) 0.0367(7) 0.0231(6) 0.0197(6) 0.0138(5)
Ti1 0.0292(4) 0.0333(5) 0.0355(5) 0.0166(4) 0.0155(4) 0.0082(4)
Ti2 0.0359(5) 0.0347(5) 0.0361(5) 0.0203(4) 0.0205(4) 0.0110(4)
Ni1 0.0272(3) 0.0426(4) 0.0364(4) 0.0244(3) 0.0171(3) 0.0121(3)

loop_
_atom_type_symbol
_atom_type_description
_atom_type_scat_dispersion_real
_atom_type_scat_dispersion_imag
_atom_type_scat_source
C C 0.0033 0.0016 'International Tables Vol C Tables 4.2.6.8 and 6.1.1.4'
H H 0.0000 0.0000 'International Tables Vol C Tables 4.2.6.8 and 6.1.1.4'
N N 0.0061 0.0033 'International Tables Vol C Tables 4.2.6.8 and 6.1.1.4'
O O 0.0106 0.0060 'International Tables Vol C Tables 4.2.6.8 and 6.1.1.4'
P P 0.1023 0.0942 'International Tables Vol C Tables 4.2.6.8 and 6.1.1.4'
Ti Ti 0.2776 0.4457 'International Tables Vol C Tables 4.2.6.8 and 6.1.1.4'
Ni Ni 0.3393 1.1124 'International Tables Vol C Tables 4.2.6.8 and 6.1.1.4'

loop_
_geom_angle_atom_site_label_1
_geom_angle_atom_site_label_2
_geom_angle_atom_site_label_3
_geom_angle
N1 C1 P1 115.8(3)
N2 C2 P1 115.3(3)
N3 C3 P1 116.0(3)
C9 C4 C5 119.3(5)
C9 C4 N1 118.3(5)
C5 C4 N1 122.4(5)
C6 C5 C4 121.4(7)
C7 C6 C5 119.2(7)
C7 C6 C10 119.7(7)
C5 C6 C10 121.1(8)
C6 C7 C8 122.8(7)
C7 C8 C9 117.7(7)
C7 C8 C11 125.4(7)
C9 C8 C11 116.9(7)
C4 C9 C8 119.5(6)
C17 C12 N2 119.4(4)
C17 C12 C13 117.6(4)
N2 C12 C13 123.0(4)
C14 C13 C12 121.2(5)
C15 C14 C13 119.1(5)
C15 C14 C18 120.7(5)
C13 C14 C18 120.2(5)
C14 C15 C16 121.6(5)
C17 C16 C15 119.0(5)
C17 C16 C19 119.3(5)
C15 C16 C19 121.7(5)
C16 C17 C12 121.4(5)
C21 C20 N3 123.9(4)
C21 C20 C25 117.5(4)
N3 C20 C25 118.6(4)
C20 C21 C22 122.0(4)
C23 C22 C21 118.5(4)
C23 C22 C26 121.8(4)
C21 C22 C26 119.7(5)
C22 C23 C24 121.6(4)
C25 C24 C23 118.6(5)
C25 C24 C27 120.6(5)
C23 C24 C27 120.8(4)
C24 C25 C20 121.7(4)
N5 C30 P2 116.7(3)
N6 C31 P2 115.5(3)
N7 C32 P2 114.0(3)
C38 C33 N5 118.8(4)
C38 C33 C34 119.4(5)
N5 C33 C34 121.7(5)
C35 C34 C33 120.1(6)
C36 C35 C34 119.3(7)
C36 C35 C39 121.2(7)
C34 C35 C39 119.4(8)
C35 C36 C37 122.0(6)
C36 C37 C38 118.0(7)
C36 C37 C40 122.6(7)
C38 C37 C40 119.4(7)
C33 C38 C37 121.2(6)
N6 C41 C46 119.0(4)
N6 C41 C42 123.1(4)
C46 C41 C42 117.9(4)
C43 C42 C41 120.5(5)
C44 C43 C42 119.9(5)
C44 C43 C47 120.1(5)
C42 C43 C47 120.0(5)
C43 C44 C45 121.2(5)
C46 C45 C44 118.1(5)
C46 C45 C48 120.6(5)
C44 C45 C48 121.3(5)
C45 C46 C41 122.3(5)
C50 C49 C54 119.2(4)
C50 C49 N7 121.6(4)
C54 C49 N7 119.1(4)
C51 C50 C49 120.7(4)
C50 C51 C52 118.6(4)
C50 C51 C55 120.6(5)
C52 C51 C55 120.8(4)
C53 C52 C51 121.8(4)
C52 C53 C54 118.5(4)
C52 C53 C56 121.3(4)
C54 C53 C56 120.1(4)
C49 C54 C53 121.1(4)
O1 C59 Ni1 176.6(5)
O2 C60 Ni1 177.3(5)
C4 N1 C1 117.7(4)
C4 N1 Ti1 126.5(3)
C1 N1 Ti1 111.5(3)
C12 N2 C2 116.3(4)
C12 N2 Ti1 131.0(3)
C2 N2 Ti1 111.9(3)
C20 N3 C3 116.3(4)
C20 N3 Ti1 130.6(3)
C3 N3 Ti1 111.8(3)
C28 N4 C29 111.5(4)
C28 N4 Ti1 121.5(3)
C29 N4 Ti1 126.3(3)
C33 N5 C30 118.8(4)
C33 N5 Ti2 125.7(3)
C30 N5 Ti2 110.5(3)
C41 N6 C31 118.4(4)
C41 N6 Ti2 128.3(3)
C31 N6 Ti2 112.1(3)
C49 N7 C32 118.3(4)
C49 N7 Ti2 127.5(3)
C32 N7 Ti2 113.2(3)
C57 N8 C58 112.5(4)
C57 N8 Ti2 117.7(3)
C58 N8 Ti2 128.6(3)
C3 P1 C2 103.7(2)
C3 P1 C1 101.4(2)
C2 P1 C1 102.4(2)
C3 P1 Ni1 114.66(15)
C2 P1 Ni1 116.34(15)
C1 P1 Ni1 116.31(14)
C30 P2 C32 101.5(2)
C30 P2 C31 101.3(2)
C32 P2 C31 103.6(2)
C30 P2 Ni1 114.98(14)
C32 P2 Ni1 116.09(15)
C31 P2 Ni1 117.10(16)
N4 Ti1 N3 119.37(15)
N4 Ti1 N1 121.38(17)
N3 Ti1 N1 101.25(16)
N4 Ti1 N2 109.05(16)
N3 Ti1 N2 102.10(16)
N1 Ti1 N2 100.64(15)
N8 Ti2 N7 105.88(16)
N8 Ti2 N6 124.47(16)
N7 Ti2 N6 100.74(16)
N8 Ti2 N5 120.33(17)
N7 Ti2 N5 100.55(15)
N6 Ti2 N5 100.83(15)
C60 Ni1 C59 111.4(2)
C60 Ni1 P1 109.96(17)
C59 Ni1 P1 111.22(19)
C60 Ni1 P2 108.97(19)
C59 Ni1 P2 110.98(16)
P1 Ni1 P2 104.00(5)
C63 C62 C61 100(2)
C62 C63 C64 129(3)
C65 C64 C63 101(3)
C68 C67 C66 121.438(13)
C67 C68 C69 105.610(15)
C70 C69 C68 112.8(17)

loop_
_geom_bond_atom_site_label_1
_geom_bond_atom_site_label_2
_geom_bond_distance
C1 N1 1.458(6)
C1 P1 1.849(5)
C2 N2 1.467(5)
C2 P1 1.848(4)
C3 N3 1.468(5)
C3 P1 1.842(4)
C4 C9 1.377(7)
C4 C5 1.402(7)
C4 N1 1.415(6)
C5 C6 1.363(9)
C6 C7 1.337(10)
C6 C10 1.519(9)
C7 C8 1.401(10)
C8 C9 1.416(8)
C8 C11 1.491(9)
C12 C17 1.392(6)
C12 N2 1.403(5)
C12 C13 1.406(6)
C13 C14 1.387(7)
C14 C15 1.365(7)
C14 C18 1.518(7)
C15 C16 1.387(7)
C16 C17 1.382(6)
C16 C19 1.512(7)
C20 C21 1.379(6)
C20 N3 1.396(5)
C20 C25 1.402(6)
C21 C22 1.389(6)
C22 C23 1.377(7)
C22 C26 1.497(7)
C23 C24 1.380(7)
C24 C25 1.379(6)
C24 C27 1.508(7)
C28 N4 1.442(6)
C29 N4 1.446(6)
C30 N5 1.467(6)
C30 P2 1.835(4)
C31 N6 1.457(6)
C31 P2 1.853(4)
C32 N7 1.451(5)
C32 P2 1.853(4)
C33 C38 1.365(7)
C33 N5 1.406(6)
C33 C34 1.411(7)
C34 C35 1.378(8)
C35 C36 1.367(10)
C35 C39 1.526(10)
C36 C37 1.391(10)
C37 C38 1.394(8)
C37 C40 1.506(10)
C41 N6 1.389(5)
C41 C46 1.396(6)
C41 C42 1.402(6)
C42 C43 1.386(6)
C43 C44 1.381(7)
C43 C47 1.523(7)
C44 C45 1.394(7)
C45 C46 1.383(6)
C45 C48 1.506(7)
C49 C50 1.386(6)
C49 C54 1.387(6)
C49 N7 1.420(5)
C50 C51 1.383(6)
C51 C52 1.401(7)
C51 C55 1.509(7)
C52 C53 1.368(6)
C53 C54 1.390(6)
C53 C56 1.492(6)
C57 N8 1.439(6)
C58 N8 1.465(6)
C59 O1 1.141(6)
C59 Ni1 1.765(5)
C60 O2 1.141(6)
C60 Ni1 1.762(6)
N1 Ti1 1.938(4)
N2 Ti1 1.942(4)
N3 Ti1 1.922(4)
N4 Ti1 1.872(4)
N5 Ti2 1.943(4)
N6 Ti2 1.937(4)
N7 Ti2 1.923(4)
N8 Ti2 1.857(4)
P1 Ni1 2.1835(13)
P2 Ni1 2.1900(14)
C61 C62 1.44(3)
C62 C63 1.40(3)
C63 C64 1.44(4)
C64 C65 1.36(5)
C66 C67 1.4520(2)
C67 C68 1.4020(2)
C68 C69 1.5756(2)
C69 C70 1.32(5)
